data_4087055
loop_
_publ_author_name
'Wang, Baiquan'
'Zhu, Bolin'
'Xu, Shansheng'
'Zhou, Xiuzhong'

_publ_section_title
;
 Reactions of Doubly Bridged Biscyclopentadienes with Molybdenum
 (Tungsten) Carbonyl
;
_journal_issue 24
_journal_name_full Organometallics
_journal_page_first 4842
_journal_page_last 4852
_journal_paper_doi 10.1021/om034039z
_journal_volume 22
_journal_year 2003
_chemical_formula_sum 'C27 H30 O6 W2'
_chemical_formula_weight 818.21
_space_group_IT_number 14
_symmetry_cell_setting monoclinic
_symmetry_space_group_name_Hall '-P 2ybc'
_symmetry_space_group_name_H-M 'P 1 21/c 1'
_atom_sites_solution_hydrogens geom
_atom_sites_solution_primary direct
_atom_sites_solution_secondary difmap
_audit_creation_method SHELXL-97
_cell_angle_alpha 90.00
_cell_angle_beta 114.672(16)
_cell_angle_gamma 90.00
_cell_formula_units_Z 4
_cell_length_a 16.498(19)
_cell_length_b 9.435(11)
_cell_length_c 19.45(2)
_cell_measurement_reflns_used 873
_cell_measurement_temperature 293(2)
_cell_measurement_theta_max 26.08
_cell_measurement_theta_min 2.74
_cell_volume 2751(5)
_computing_cell_refinement 'Bruker SMART'
_computing_data_collection 'Bruker SMART'
_computing_data_reduction 'Bruker SAINT'
_computing_molecular_graphics 'Bruker SHELXTL'
_computing_publication_material 'Bruker SHELXTL'
_computing_structure_refinement 'SHELXL-97 (Sheldrick, 1997)'
_computing_structure_solution 'SHELXS-97 (Sheldrick, 1990)'
_diffrn_ambient_temperature 293(2)
_diffrn_measured_fraction_theta_full 0.989
_diffrn_measured_fraction_theta_max 0.989
_diffrn_measurement_device_type 'CCD area detector'
_diffrn_measurement_method 'phi and omega scans'
_diffrn_radiation_monochromator graphite
_diffrn_radiation_source 'fine-focus sealed tube'
_diffrn_radiation_type MoK\a
_diffrn_radiation_wavelength 0.71073
_diffrn_reflns_av_R_equivalents 0.0501
_diffrn_reflns_av_sigmaI/netI 0.0628
_diffrn_reflns_limit_h_max 17
_diffrn_reflns_limit_h_min -20
_diffrn_reflns_limit_k_max 8
_diffrn_reflns_limit_k_min -11
_diffrn_reflns_limit_l_max 22
_diffrn_reflns_limit_l_min -24
_diffrn_reflns_number 15114
_diffrn_reflns_theta_full 26.43
_diffrn_reflns_theta_max 26.43
_diffrn_reflns_theta_min 1.36
_exptl_absorpt_coefficient_mu 8.393
_exptl_absorpt_correction_T_max 1.000000
_exptl_absorpt_correction_T_min 0.382257
_exptl_absorpt_correction_type multi-scan
_exptl_absorpt_process_details SADABS
_exptl_crystal_density_diffrn 1.976
_exptl_crystal_density_meas ?
_exptl_crystal_density_method 'not measured'
_exptl_crystal_F_000 1552
_exptl_crystal_size_max 0.26
_exptl_crystal_size_mid 0.22
_exptl_crystal_size_min 0.20
_refine_diff_density_max 1.683
_refine_diff_density_min -1.820
_refine_diff_density_rms 0.269
_refine_ls_extinction_method none
_refine_ls_goodness_of_fit_ref 1.040
_refine_ls_hydrogen_treatment mixed
_refine_ls_matrix_type full
_refine_ls_number_parameters 324
_refine_ls_number_reflns 5590
_refine_ls_number_restraints 0
_refine_ls_restrained_S_all 1.040
_refine_ls_R_factor_all 0.0685
_refine_ls_R_factor_gt 0.0389
_refine_ls_shift/su_max 0.001
_refine_ls_shift/su_mean 0.000
_refine_ls_structure_factor_coef Fsqd
_refine_ls_weighting_details 'calc w=1/[\s^2^(Fo^2^)+(0.0432P)^2^+0.0000P] where P=(Fo^2^+2Fc^2^)/3'
_refine_ls_weighting_scheme calc
_refine_ls_wR_factor_gt 0.0847
_refine_ls_wR_factor_ref 0.0947
_reflns_number_gt 3996
_reflns_number_total 5590
_reflns_threshold_expression >2sigma(I)
_cod_data_source_file om034039z_si_002.txt
_cod_data_source_block 021220c
_cod_depositor_comments
;
The following automatic conversions were performed:

'_symmetry_cell_setting' value 'Monoclinic' changed to 'monoclinic'
according to the built-in table from CIF Core dictionary named
'cif_core.dic' version 2.4.1 from 2010-06-29.

'_exptl_absorpt_correction_type' value 'MULTI-SCAN' changed to
'multi-scan' according to the built-in table from CIF Core dictionary
named 'cif_core.dic' version 2.4.1 from 2010-06-29.

'_exptl_crystal_density_meas' value 'None' was changed to '?' - the
value is perceived as not measured.

Automatic conversion script
Id: cif_fix_values 4624 2016-04-14 12:54:50Z antanas 
;
_cod_original_sg_symbol_H-M P2(1)/c
_cod_database_code 4087055

loop_
_symmetry_equiv_pos_as_xyz
'x, y, z'
'-x, y+1/2, -z+1/2'
'-x, -y, -z'
'x, -y-1/2, z-1/2'

loop_
_atom_site_label
_atom_site_type_symbol
_atom_site_fract_x
_atom_site_fract_y
_atom_site_fract_z
_atom_site_U_iso_or_equiv
_atom_site_adp_type
_atom_site_occupancy
_atom_site_symmetry_multiplicity
_atom_site_calc_flag
_atom_site_refinement_flags
_atom_site_disorder_assembly
_atom_site_disorder_group
W1 W 0.24891(2) 0.01084(3) 0.457151(19) 0.03264(11) Uani 1 1 d . . .
W2 W 0.245945(18) 0.25700(3) 0.34556(2) 0.03212(11) Uani 1 1 d . . .
C1 C 0.1212(5) 0.2184(8) 0.3260(5) 0.041(2) Uani 1 1 d . . .
O1 O 0.0457(4) 0.2005(7) 0.3077(5) 0.069(2) Uani 1 1 d . . .
C2 C 0.2947(6) 0.3562(9) 0.4447(6) 0.050(3) Uani 1 1 d . . .
O2 O 0.3216(5) 0.4200(7) 0.5004(4) 0.071(2) Uani 1 1 d . . .
C3 C 0.1896(6) 0.4424(9) 0.3145(6) 0.048(2) Uani 1 1 d . . .
O3 O 0.1541(5) 0.5495(6) 0.2925(5) 0.078(3) Uani 1 1 d . . .
C4 C 0.3728(6) 0.0871(8) 0.5039(5) 0.044(2) Uani 1 1 d . . .
O4 O 0.4457(4) 0.1190(7) 0.5343(4) 0.068(2) Uani 1 1 d . . .
C5 C 0.1789(6) 0.1590(9) 0.4793(6) 0.051(2) Uani 1 1 d . . .
O5 O 0.1365(5) 0.2392(7) 0.4950(5) 0.080(3) Uani 1 1 d . . .
C6 C 0.2865(7) -0.0144(9) 0.5660(7) 0.058(3) Uani 1 1 d . . .
O6 O 0.3131(6) -0.0303(8) 0.6312(5) 0.089(3) Uani 1 1 d . . .
C7 C 0.3737(5) 0.2600(8) 0.3154(6) 0.043(2) Uani 1 1 d . . .
C8 C 0.2957(5) 0.2991(9) 0.2518(5) 0.043(2) Uani 1 1 d . . .
H8A H 0.2877 0.3880 0.2236 0.051 Uiso 1 1 calc R . .
C9 C 0.2364(5) 0.1811(8) 0.2284(5) 0.040(2) Uani 1 1 d . . .
H9A H 0.1817 0.1749 0.1816 0.048 Uiso 1 1 calc R . .
C10 C 0.2744(5) 0.0703(8) 0.2811(5) 0.0350(19) Uani 1 1 d . . .
C11 C 0.3592(5) 0.1199(8) 0.3352(5) 0.0342(19) Uani 1 1 d . . .
H11A H 0.4030 0.0628 0.3759 0.041 Uiso 1 1 calc R . .
C12 C 0.2380(5) -0.0805(8) 0.2761(5) 0.0367(19) Uani 1 1 d . . .
C13 C 0.3053(7) -0.1785(9) 0.2635(7) 0.061(3) Uani 1 1 d . . .
H13A H 0.3621 -0.1721 0.3061 0.091 Uiso 1 1 calc R . .
H13B H 0.3114 -0.1499 0.2185 0.091 Uiso 1 1 calc R . .
H13C H 0.2843 -0.2745 0.2579 0.091 Uiso 1 1 calc R . .
C14 C 0.1464(6) -0.0921(11) 0.2062(5) 0.057(3) Uani 1 1 d . . .
H14A H 0.1210 -0.1838 0.2057 0.086 Uiso 1 1 calc R . .
H14B H 0.1550 -0.0794 0.1608 0.086 Uiso 1 1 calc R . .
H14C H 0.1069 -0.0201 0.2092 0.086 Uiso 1 1 calc R . .
C15 C 0.2254(5) -0.1232(7) 0.3460(5) 0.0308(18) Uani 1 1 d . . .
C16 C 0.2865(5) -0.1944(8) 0.4094(5) 0.038(2) Uani 1 1 d . . .
H16A H 0.3471 -0.2214 0.4171 0.046 Uiso 1 1 calc R . .
C17 C 0.2446(5) -0.2337(8) 0.4571(5) 0.043(2) Uani 1 1 d . . .
H17A H 0.2705 -0.2946 0.5018 0.051 Uiso 1 1 calc R . .
C18 C 0.1534(5) -0.1873(8) 0.4218(5) 0.0356(19) Uani 1 1 d . . .
C19 C 0.1442(5) -0.1159(8) 0.3548(5) 0.0339(19) Uani 1 1 d . . .
H19A H 0.0882 -0.0767 0.3172 0.041 Uiso 1 1 calc R . .
C20 C 0.4583(5) 0.3475(9) 0.3491(6) 0.053(3) Uani 1 1 d . . .
C21 C 0.5075(8) 0.3170(15) 0.2990(10) 0.116(6) Uani 1 1 d . . .
H21A H 0.4734 0.3535 0.2491 0.174 Uiso 1 1 calc R . .
H21B H 0.5149 0.2165 0.2963 0.174 Uiso 1 1 calc R . .
H21C H 0.5650 0.3619 0.3202 0.174 Uiso 1 1 calc R . .
C22 C 0.4367(7) 0.5036(9) 0.3461(8) 0.077(4) Uani 1 1 d . . .
H22A H 0.4070 0.5332 0.2943 0.115 Uiso 1 1 calc R . .
H22B H 0.4908 0.5567 0.3708 0.115 Uiso 1 1 calc R . .
H22C H 0.3984 0.5200 0.3713 0.115 Uiso 1 1 calc R . .
C23 C 0.5142(6) 0.3075(11) 0.4315(8) 0.086(4) Uani 1 1 d . . .
H23A H 0.5693 0.3592 0.4503 0.130 Uiso 1 1 calc R . .
H23B H 0.5265 0.2076 0.4349 0.130 Uiso 1 1 calc R . .
H23C H 0.4819 0.3303 0.4612 0.130 Uiso 1 1 calc R . .
C24 C 0.0799(6) -0.2266(9) 0.4458(6) 0.051(2) Uani 1 1 d . . .
C25 C -0.0022(7) -0.1343(12) 0.4056(7) 0.078(4) Uani 1 1 d . . .
H25A H 0.0132 -0.0367 0.4182 0.117 Uiso 1 1 calc R . .
H25B H -0.0479 -0.1613 0.4213 0.117 Uiso 1 1 calc R . .
H25C H -0.0236 -0.1468 0.3519 0.117 Uiso 1 1 calc R . .
C26 C 0.0552(9) -0.3799(12) 0.4193(9) 0.112(5) Uani 1 1 d . . .
H26A H 0.0064 -0.4099 0.4305 0.169 Uiso 1 1 calc R . .
H26B H 0.1057 -0.4403 0.4451 0.169 Uiso 1 1 calc R . .
H26C H 0.0380 -0.3855 0.3658 0.169 Uiso 1 1 calc R . .
C27 C 0.1109(8) -0.2189(15) 0.5308(7) 0.097(5) Uani 1 1 d . . .
H27A H 0.1364 -0.1274 0.5485 0.145 Uiso 1 1 calc R . .
H27B H 0.1549 -0.2909 0.5545 0.145 Uiso 1 1 calc R . .
H27C H 0.0610 -0.2336 0.5432 0.145 Uiso 1 1 calc R . .

loop_
_atom_site_aniso_label
_atom_site_aniso_U_11
_atom_site_aniso_U_22
_atom_site_aniso_U_33
_atom_site_aniso_U_23
_atom_site_aniso_U_13
_atom_site_aniso_U_12
W1 0.03662(18) 0.03095(18) 0.0319(2) -0.00298(14) 0.01588(14) -0.00133(14)
W2 0.02589(16) 0.02792(17) 0.0419(2) 0.00207(14) 0.01354(14) 0.00155(13)
C1 0.034(5) 0.031(4) 0.062(7) 0.012(4) 0.024(4) 0.003(3)
O1 0.033(4) 0.060(4) 0.106(7) 0.009(4) 0.021(4) 0.002(3)
C2 0.039(5) 0.043(5) 0.061(8) 0.001(5) 0.015(5) -0.001(4)
O2 0.075(5) 0.059(5) 0.064(6) -0.018(4) 0.014(4) -0.013(4)
C3 0.045(5) 0.039(5) 0.062(7) 0.000(4) 0.023(5) -0.001(4)
O3 0.077(5) 0.032(4) 0.116(7) 0.011(4) 0.032(5) 0.018(3)
C4 0.047(5) 0.038(5) 0.046(6) -0.003(4) 0.019(4) -0.002(4)
O4 0.036(4) 0.074(5) 0.076(6) 0.004(4) 0.005(4) -0.009(3)
C5 0.066(6) 0.041(5) 0.063(8) -0.006(5) 0.043(6) 0.002(5)
O5 0.103(6) 0.057(4) 0.117(8) -0.004(4) 0.082(6) 0.011(4)
C6 0.078(7) 0.044(5) 0.053(7) -0.016(5) 0.029(5) -0.004(5)
O6 0.133(7) 0.099(6) 0.036(5) 0.000(4) 0.036(5) 0.010(5)
C7 0.037(4) 0.035(5) 0.063(7) 0.010(4) 0.027(4) 0.004(4)
C8 0.039(5) 0.045(5) 0.048(6) 0.020(4) 0.022(4) 0.005(4)
C9 0.039(5) 0.045(5) 0.033(5) 0.003(4) 0.013(4) -0.003(4)
C10 0.035(4) 0.036(4) 0.043(6) 0.005(4) 0.025(4) 0.001(3)
C11 0.027(4) 0.035(4) 0.044(6) 0.005(4) 0.018(4) 0.008(3)
C12 0.043(5) 0.030(4) 0.042(5) -0.007(4) 0.023(4) -0.003(3)
C13 0.078(7) 0.041(5) 0.088(9) -0.012(5) 0.059(7) -0.002(5)
C14 0.065(6) 0.073(7) 0.032(6) -0.009(5) 0.018(5) -0.018(5)
C15 0.034(4) 0.025(4) 0.035(5) -0.004(3) 0.017(4) 0.002(3)
C16 0.034(4) 0.027(4) 0.049(6) -0.009(4) 0.011(4) 0.001(3)
C17 0.049(5) 0.027(4) 0.038(5) 0.003(4) 0.005(4) 0.002(4)
C18 0.039(4) 0.031(4) 0.037(5) -0.003(4) 0.016(4) -0.006(3)
C19 0.028(4) 0.032(4) 0.038(5) -0.004(4) 0.010(4) -0.003(3)
C20 0.032(5) 0.040(5) 0.090(9) 0.010(5) 0.028(5) -0.004(4)
C21 0.070(8) 0.132(12) 0.174(18) -0.029(11) 0.079(10) -0.027(8)
C22 0.065(7) 0.052(6) 0.106(11) 0.013(6) 0.028(7) -0.008(5)
C23 0.033(5) 0.070(7) 0.118(11) 0.032(7) -0.007(6) -0.019(5)
C24 0.050(5) 0.051(5) 0.059(7) 0.004(5) 0.030(5) -0.016(4)
C25 0.059(7) 0.110(9) 0.080(10) 0.021(7) 0.044(7) -0.003(6)
C26 0.118(11) 0.080(9) 0.168(17) -0.021(9) 0.089(11) -0.063(8)
C27 0.080(8) 0.171(13) 0.047(8) 0.024(8) 0.035(6) -0.027(8)

loop_
_atom_type_symbol
_atom_type_description
_atom_type_scat_dispersion_real
_atom_type_scat_dispersion_imag
_atom_type_scat_source
C C 0.0033 0.0016 'International Tables Vol C Tables 4.2.6.8 and 6.1.1.4'
H H 0.0000 0.0000 'International Tables Vol C Tables 4.2.6.8 and 6.1.1.4'
O O 0.0106 0.0060 'International Tables Vol C Tables 4.2.6.8 and 6.1.1.4'
W W -0.8490 6.8722 'International Tables Vol C Tables 4.2.6.8 and 6.1.1.4'

loop_
_geom_angle_atom_site_label_1
_geom_angle_atom_site_label_2
_geom_angle_atom_site_label_3
_geom_angle
_geom_angle_site_symmetry_1
_geom_angle_site_symmetry_3
C6 W1 C5 78.5(4) . .
C6 W1 C4 75.4(4) . .
C5 W1 C4 103.1(4) . .
C6 W1 C17 82.8(3) . .
C5 W1 C17 133.5(4) . .
C4 W1 C17 112.7(3) . .
C6 W1 C16 108.2(4) . .
C5 W1 C16 161.7(3) . .
C4 W1 C16 95.1(3) . .
C17 W1 C16 35.5(3) . .
C6 W1 C19 130.1(3) . .
C5 W1 C19 104.8(4) . .
C4 W1 C19 145.4(3) . .
C17 W1 C19 58.6(3) . .
C16 W1 C19 57.7(3) . .
C6 W1 C18 95.2(3) . .
C5 W1 C18 104.2(3) . .
C4 W1 C18 148.6(3) . .
C17 W1 C18 35.9(3) . .
C16 W1 C18 58.9(3) . .
C19 W1 C18 35.1(3) . .
C6 W1 C15 140.5(3) . .
C5 W1 C15 133.1(3) . .
C4 W1 C15 110.6(3) . .
C17 W1 C15 58.5(3) . .
C16 W1 C15 34.3(3) . .
C19 W1 C15 34.9(3) . .
C18 W1 C15 58.7(3) . .
C6 W1 W2 137.6(3) . .
C5 W1 W2 77.7(3) . .
C4 W1 W2 76.5(3) . .
C17 W1 W2 137.8(3) . .
C16 W1 W2 105.4(2) . .
C19 W1 W2 89.8(2) . .
C18 W1 W2 124.4(2) . .
C15 W1 W2 79.5(2) . .
C3 W2 C1 77.4(3) . .
C3 W2 C2 80.0(4) . .
C1 W2 C2 104.0(4) . .
C3 W2 C10 133.6(4) . .
C1 W2 C10 100.8(3) . .
C2 W2 C10 142.3(3) . .
C3 W2 C8 83.3(4) . .
C1 W2 C8 124.4(4) . .
C2 W2 C8 123.3(4) . .
C10 W2 C8 59.2(3) . .
C3 W2 C9 98.2(4) . .
C1 W2 C9 96.7(3) . .
C2 W2 C9 158.2(3) . .
C10 W2 C9 35.4(3) . .
C8 W2 C9 35.7(3) . .
C3 W2 C11 139.4(3) . .
C1 W2 C11 133.5(3) . .
C2 W2 C11 109.2(3) . .
C10 W2 C11 35.7(3) . .
C8 W2 C11 58.2(3) . .
C9 W2 C11 58.6(3) . .
C3 W2 C7 105.4(3) . .
C1 W2 C7 155.0(4) . .
C2 W2 C7 100.9(4) . .
C10 W2 C7 58.9(3) . .
C8 W2 C7 34.6(3) . .
C9 W2 C7 58.4(3) . .
C11 W2 C7 34.8(2) . .
C3 W2 W1 137.6(3) . .
C1 W2 W1 73.2(2) . .
C2 W2 W1 78.2(3) . .
C10 W2 W1 82.2(2) . .
C8 W2 W1 138.9(2) . .
C9 W2 W1 114.9(2) . .
C11 W2 W1 82.5(2) . .
C7 W2 W1 114.23(19) . .
O1 C1 W2 173.4(8) . .
O2 C2 W2 176.6(9) . .
O3 C3 W2 176.6(9) . .
O4 C4 W1 173.5(8) . .
O5 C5 W1 175.5(9) . .
O6 C6 W1 176.8(10) . .
C8 C7 C11 106.5(7) . .
C8 C7 C20 125.1(7) . .
C11 C7 C20 128.1(8) . .
C8 C7 W2 69.4(5) . .
C11 C7 W2 70.2(4) . .
C20 C7 W2 130.0(7) . .
C7 C8 C9 109.2(7) . .
C7 C8 W2 76.0(5) . .
C9 C8 W2 72.3(5) . .
C7 C8 H8A 125.1 . .
C9 C8 H8A 125.1 . .
W2 C8 H8A 125.1 . .
C10 C9 C8 108.0(7) . .
C10 C9 W2 72.0(5) . .
C8 C9 W2 72.0(5) . .
C10 C9 H9A 125.9 . .
C8 C9 H9A 125.9 . .
W2 C9 H9A 125.9 . .
C9 C10 C11 107.0(7) . .
C9 C10 C12 126.7(7) . .
C11 C10 C12 125.9(7) . .
C9 C10 W2 72.6(5) . .
C11 C10 W2 73.2(5) . .
C12 C10 W2 125.2(5) . .
C7 C11 C10 109.1(7) . .
C7 C11 W2 75.0(4) . .
C10 C11 W2 71.1(4) . .
C7 C11 H11A 125.3 . .
C10 C11 H11A 125.3 . .
W2 C11 H11A 125.3 . .
C15 C12 C10 112.9(6) . .
C15 C12 C13 111.2(7) . .
C10 C12 C13 106.1(6) . .
C15 C12 C14 108.6(7) . .
C10 C12 C14 109.4(7) . .
C13 C12 C14 108.6(8) . .
C12 C13 H13A 109.5 . .
C12 C13 H13B 109.5 . .
H13A C13 H13B 109.5 . .
C12 C13 H13C 109.5 . .
H13A C13 H13C 109.5 . .
H13B C13 H13C 109.5 . .
C12 C14 H14A 109.5 . .
C12 C14 H14B 109.5 . .
H14A C14 H14B 109.5 . .
C12 C14 H14C 109.5 . .
H14A C14 H14C 109.5 . .
H14B C14 H14C 109.5 . .
C16 C15 C19 106.7(8) . .
C16 C15 C12 127.0(7) . .
C19 C15 C12 125.8(7) . .
C16 C15 W1 70.9(5) . .
C19 C15 W1 70.8(4) . .
C12 C15 W1 129.8(5) . .
C15 C16 C17 109.5(7) . .
C15 C16 W1 74.8(4) . .
C17 C16 W1 71.0(5) . .
C15 C16 H16A 125.1 . .
C17 C16 H16A 125.1 . .
W1 C16 H16A 125.1 . .
C16 C17 C18 107.9(7) . .
C16 C17 W1 73.5(4) . .
C18 C17 W1 73.8(4) . .
C16 C17 H17A 125.7 . .
C18 C17 H17A 125.7 . .
W1 C17 H17A 125.7 . .
C19 C18 C17 105.8(7) . .
C19 C18 C24 127.3(7) . .
C17 C18 C24 126.3(8) . .
C19 C18 W1 72.1(4) . .
C17 C18 W1 70.3(4) . .
C24 C18 W1 128.9(6) . .
C18 C19 C15 110.0(7) . .
C18 C19 W1 72.8(5) . .
C15 C19 W1 74.3(4) . .
C18 C19 H19A 124.8 . .
C15 C19 H19A 124.8 . .
W1 C19 H19A 124.8 . .
C22 C20 C7 110.7(7) . .
C22 C20 C23 108.1(10) . .
C7 C20 C23 111.2(8) . .
C22 C20 C21 109.8(9) . .
C7 C20 C21 105.0(9) . .
C23 C20 C21 111.9(9) . .
C20 C21 H21A 109.5 . .
C20 C21 H21B 109.5 . .
H21A C21 H21B 109.5 . .
C20 C21 H21C 109.5 . .
H21A C21 H21C 109.5 . .
H21B C21 H21C 109.5 . .
C20 C22 H22A 109.5 . .
C20 C22 H22B 109.5 . .
H22A C22 H22B 109.5 . .
C20 C22 H22C 109.5 . .
H22A C22 H22C 109.5 . .
H22B C22 H22C 109.5 . .
C20 C23 H23A 109.5 . .
C20 C23 H23B 109.5 . .
H23A C23 H23B 109.5 . .
C20 C23 H23C 109.5 . .
H23A C23 H23C 109.5 . .
H23B C23 H23C 109.5 . .
C27 C24 C18 112.1(8) . .
C27 C24 C25 110.8(9) . .
C18 C24 C25 110.9(8) . .
C27 C24 C26 109.5(9) . .
C18 C24 C26 105.2(8) . .
C25 C24 C26 108.2(9) . .
C24 C25 H25A 109.5 . .
C24 C25 H25B 109.5 . .
H25A C25 H25B 109.5 . .
C24 C25 H25C 109.5 . .
H25A C25 H25C 109.5 . .
H25B C25 H25C 109.5 . .
C24 C26 H26A 109.5 . .
C24 C26 H26B 109.5 . .
H26A C26 H26B 109.5 . .
C24 C26 H26C 109.5 . .
H26A C26 H26C 109.5 . .
H26B C26 H26C 109.5 . .
C24 C27 H27A 109.5 . .
C24 C27 H27B 109.5 . .
H27A C27 H27B 109.5 . .
C24 C27 H27C 109.5 . .
H27A C27 H27C 109.5 . .
H27B C27 H27C 109.5 . .

loop_
_geom_bond_atom_site_label_1
_geom_bond_atom_site_label_2
_geom_bond_distance
_geom_bond_site_symmetry_2
W1 C6 1.955(12) .
W1 C5 1.971(9) .
W1 C4 1.992(9) .
W1 C17 2.308(8) .
W1 C16 2.341(8) .
W1 C19 2.346(8) .
W1 C18 2.355(8) .
W1 C15 2.392(8) .
W1 W2 3.165(3) .
W2 C3 1.954(9) .
W2 C1 1.965(8) .
W2 C2 1.987(11) .
W2 C10 2.321(8) .
W2 C8 2.326(9) .
W2 C9 2.330(9) .
W2 C11 2.349(7) .
W2 C7 2.412(8) .
C1 O1 1.155(9) .
C2 O2 1.152(11) .
C3 O3 1.157(10) .
C4 O4 1.138(10) .
C5 O5 1.156(10) .
C6 O6 1.166(12) .
C7 C8 1.412(12) .
C7 C11 1.425(10) .
C7 C20 1.516(11) .
C8 C9 1.426(12) .
C8 H8A 0.9800 .
C9 C10 1.414(11) .
C9 H9A 0.9800 .
C10 C11 1.433(11) .
C10 C12 1.532(10) .
C11 H11A 0.9800 .
C12 C15 1.513(12) .
C12 C13 1.542(11) .
C12 C14 1.558(11) .
C13 H13A 0.9600 .
C13 H13B 0.9600 .
C13 H13C 0.9600 .
C14 H14A 0.9600 .
C14 H14B 0.9600 .
C14 H14C 0.9600 .
C15 C16 1.396(11) .
C15 C19 1.421(10) .
C16 C17 1.418(13) .
C16 H16A 0.9800 .
C17 C18 1.437(11) .
C17 H17A 0.9800 .
C18 C19 1.417(12) .
C18 C24 1.516(12) .
C19 H19A 0.9800 .
C20 C22 1.510(12) .
C20 C23 1.526(15) .
C20 C21 1.533(16) .
C21 H21A 0.9600 .
C21 H21B 0.9600 .
C21 H21C 0.9600 .
C22 H22A 0.9600 .
C22 H22B 0.9600 .
C22 H22C 0.9600 .
C23 H23A 0.9600 .
C23 H23B 0.9600 .
C23 H23C 0.9600 .
C24 C27 1.514(15) .
C24 C25 1.523(13) .
C24 C26 1.532(13) .
C25 H25A 0.9600 .
C25 H25B 0.9600 .
C25 H25C 0.9600 .
C26 H26A 0.9600 .
C26 H26B 0.9600 .
C26 H26C 0.9600 .
C27 H27A 0.9600 .
C27 H27B 0.9600 .
C27 H27C 0.9600 .

loop_
_geom_torsion_atom_site_label_1
_geom_torsion_atom_site_label_2
_geom_torsion_atom_site_label_3
_geom_torsion_atom_site_label_4
_geom_torsion
_geom_torsion_site_symmetry_1
_geom_torsion_site_symmetry_2
_geom_torsion_site_symmetry_3
_geom_torsion_site_symmetry_4
C6 W1 W2 C3 -63.1(6) . . . .
C5 W1 W2 C3 -5.9(5) . . . .
C4 W1 W2 C3 -112.8(5) . . . .
C17 W1 W2 C3 138.0(5) . . . .
C16 W1 W2 C3 155.5(4) . . . .
C19 W1 W2 C3 99.3(4) . . . .
C18 W1 W2 C3 93.0(5) . . . .
C15 W1 W2 C3 132.8(4) . . . .
C6 W1 W2 C1 -111.2(5) . . . .
C5 W1 W2 C1 -54.0(4) . . . .
C4 W1 W2 C1 -161.0(4) . . . .
C17 W1 W2 C1 89.9(4) . . . .
C16 W1 W2 C1 107.4(3) . . . .
C19 W1 W2 C1 51.2(3) . . . .
C18 W1 W2 C1 44.9(4) . . . .
C15 W1 W2 C1 84.7(3) . . . .
C6 W1 W2 C2 -2.5(5) . . . .
C5 W1 W2 C2 54.7(4) . . . .
C4 W1 W2 C2 -52.3(4) . . . .
C17 W1 W2 C2 -161.4(4) . . . .
C16 W1 W2 C2 -143.9(3) . . . .
C19 W1 W2 C2 159.9(3) . . . .
C18 W1 W2 C2 153.6(4) . . . .
C15 W1 W2 C2 -166.6(3) . . . .
C6 W1 W2 C10 145.1(5) . . . .
C5 W1 W2 C10 -157.8(4) . . . .
C4 W1 W2 C10 95.3(3) . . . .
C17 W1 W2 C10 -13.8(4) . . . .
C16 W1 W2 C10 3.7(3) . . . .
C19 W1 W2 C10 -52.6(3) . . . .
C18 W1 W2 C10 -58.9(3) . . . .
C15 W1 W2 C10 -19.0(3) . . . .
C6 W1 W2 C8 125.3(6) . . . .
C5 W1 W2 C8 -177.5(4) . . . .
C4 W1 W2 C8 75.6(4) . . . .
C17 W1 W2 C8 -33.6(4) . . . .
C16 W1 W2 C8 -16.1(4) . . . .
C19 W1 W2 C8 -72.3(4) . . . .
C18 W1 W2 C8 -78.6(4) . . . .
C15 W1 W2 C8 -38.8(4) . . . .
C6 W1 W2 C9 159.2(5) . . . .
C5 W1 W2 C9 -143.7(4) . . . .
C4 W1 W2 C9 109.4(3) . . . .
C17 W1 W2 C9 0.2(4) . . . .
C16 W1 W2 C9 17.8(3) . . . .
C19 W1 W2 C9 -38.5(3) . . . .
C18 W1 W2 C9 -44.8(3) . . . .
C15 W1 W2 C9 -4.9(3) . . . .
C6 W1 W2 C11 109.0(5) . . . .
C5 W1 W2 C11 166.2(3) . . . .
C4 W1 W2 C11 59.2(3) . . . .
C17 W1 W2 C11 -49.9(4) . . . .
C16 W1 W2 C11 -32.4(3) . . . .
C19 W1 W2 C11 -88.6(3) . . . .
C18 W1 W2 C11 -95.0(3) . . . .
C15 W1 W2 C11 -55.1(3) . . . .
C6 W1 W2 C7 94.3(5) . . . .
C5 W1 W2 C7 151.5(4) . . . .
C4 W1 W2 C7 44.6(4) . . . .
C17 W1 W2 C7 -64.6(4) . . . .
C16 W1 W2 C7 -47.1(3) . . . .
C19 W1 W2 C7 -103.3(3) . . . .
C18 W1 W2 C7 -109.6(3) . . . .
C15 W1 W2 C7 -69.8(3) . . . .
C3 W2 C1 O1 57(7) . . . .
C2 W2 C1 O1 133(7) . . . .
C10 W2 C1 O1 -75(7) . . . .
C8 W2 C1 O1 -15(7) . . . .
C9 W2 C1 O1 -40(7) . . . .
C11 W2 C1 O1 -92(7) . . . .
C7 W2 C1 O1 -42(7) . . . .
W1 W2 C1 O1 -154(7) . . . .
C3 W2 C2 O2 -14(15) . . . .
C1 W2 C2 O2 -88(15) . . . .
C10 W2 C2 O2 142(15) . . . .
C8 W2 C2 O2 61(15) . . . .
C9 W2 C2 O2 73(15) . . . .
C11 W2 C2 O2 125(15) . . . .
C7 W2 C2 O2 90(15) . . . .
W1 W2 C2 O2 -157(15) . . . .
C1 W2 C3 O3 -71(14) . . . .
C2 W2 C3 O3 -177(100) . . . .
C10 W2 C3 O3 22(14) . . . .
C8 W2 C3 O3 57(14) . . . .
C9 W2 C3 O3 24(14) . . . .
C11 W2 C3 O3 75(14) . . . .
C7 W2 C3 O3 84(14) . . . .
W1 W2 C3 O3 -117(14) . . . .
C6 W1 C4 O4 50(8) . . . .
C5 W1 C4 O4 125(8) . . . .
C17 W1 C4 O4 -25(8) . . . .
C16 W1 C4 O4 -57(8) . . . .
C19 W1 C4 O4 -92(8) . . . .
C18 W1 C4 O4 -25(8) . . . .
C15 W1 C4 O4 -89(8) . . . .
W2 W1 C4 O4 -162(8) . . . .
C6 W1 C5 O5 -46(12) . . . .
C4 W1 C5 O5 -118(12) . . . .
C17 W1 C5 O5 23(13) . . . .
C16 W1 C5 O5 68(13) . . . .
C19 W1 C5 O5 83(13) . . . .
C18 W1 C5 O5 47(13) . . . .
C15 W1 C5 O5 107(12) . . . .
W2 W1 C5 O5 170(13) . . . .
C5 W1 C6 O6 -138(15) . . . .
C4 W1 C6 O6 -31(15) . . . .
C17 W1 C6 O6 85(15) . . . .
C16 W1 C6 O6 59(15) . . . .
C19 W1 C6 O6 122(15) . . . .
C18 W1 C6 O6 118(15) . . . .
C15 W1 C6 O6 74(15) . . . .
W2 W1 C6 O6 -81(15) . . . .
C3 W2 C7 C8 -52.2(6) . . . .
C1 W2 C7 C8 40.9(9) . . . .
C2 W2 C7 C8 -134.7(5) . . . .
C10 W2 C7 C8 79.8(6) . . . .
C9 W2 C7 C8 38.1(5) . . . .
C11 W2 C7 C8 117.3(8) . . . .
W1 W2 C7 C8 143.4(4) . . . .
C3 W2 C7 C11 -169.5(5) . . . .
C1 W2 C7 C11 -76.4(9) . . . .
C2 W2 C7 C11 108.0(5) . . . .
C10 W2 C7 C11 -37.5(5) . . . .
C8 W2 C7 C11 -117.3(8) . . . .
C9 W2 C7 C11 -79.2(5) . . . .
W1 W2 C7 C11 26.1(6) . . . .
C3 W2 C7 C20 66.8(8) . . . .
C1 W2 C7 C20 159.9(8) . . . .
C2 W2 C7 C20 -15.7(8) . . . .
C10 W2 C7 C20 -161.2(9) . . . .
C8 W2 C7 C20 119.0(9) . . . .
C9 W2 C7 C20 157.1(8) . . . .
C11 W2 C7 C20 -123.6(10) . . . .
W1 W2 C7 C20 -97.6(7) . . . .
C11 C7 C8 C9 -4.6(10) . . . .
C20 C7 C8 C9 169.7(8) . . . .
W2 C7 C8 C9 -65.3(6) . . . .
C11 C7 C8 W2 60.7(6) . . . .
C20 C7 C8 W2 -125.1(9) . . . .
C3 W2 C8 C7 129.9(5) . . . .
C1 W2 C8 C7 -160.4(5) . . . .
C2 W2 C8 C7 56.6(6) . . . .
C10 W2 C8 C7 -78.7(5) . . . .
C9 W2 C8 C7 -115.8(7) . . . .
C11 W2 C8 C7 -36.6(4) . . . .
W1 W2 C8 C7 -55.8(6) . . . .
C3 W2 C8 C9 -114.3(5) . . . .
C1 W2 C8 C9 -44.6(6) . . . .
C2 W2 C8 C9 172.3(5) . . . .
C10 W2 C8 C9 37.1(5) . . . .
C11 W2 C8 C9 79.2(5) . . . .
C7 W2 C8 C9 115.8(7) . . . .
W1 W2 C8 C9 60.0(6) . . . .
C7 C8 C9 C10 4.3(10) . . . .
W2 C8 C9 C10 -63.4(6) . . . .
C7 C8 C9 W2 67.7(7) . . . .
C3 W2 C9 C10 -177.4(5) . . . .
C1 W2 C9 C10 -99.2(5) . . . .
C2 W2 C9 C10 99.1(9) . . . .
C8 W2 C9 C10 116.5(7) . . . .
C11 W2 C9 C10 38.5(4) . . . .
C7 W2 C9 C10 79.6(5) . . . .
W1 W2 C9 C10 -24.6(5) . . . .
C3 W2 C9 C8 66.1(5) . . . .
C1 W2 C9 C8 144.3(5) . . . .
C2 W2 C9 C8 -17.5(11) . . . .
C10 W2 C9 C8 -116.5(7) . . . .
C11 W2 C9 C8 -78.0(5) . . . .
C7 W2 C9 C8 -36.9(4) . . . .
W1 W2 C9 C8 -141.1(4) . . . .
C8 C9 C10 C11 -2.2(9) . . . .
W2 C9 C10 C11 -65.6(6) . . . .
C8 C9 C10 C12 -175.2(7) . . . .
W2 C9 C10 C12 121.3(8) . . . .
C8 C9 C10 W2 63.5(6) . . . .
C3 W2 C10 C9 3.6(6) . . . .
C1 W2 C10 C9 86.4(5) . . . .
C2 W2 C10 C9 -143.2(6) . . . .
C8 W2 C10 C9 -37.4(5) . . . .
C11 W2 C10 C9 -114.5(6) . . . .
C7 W2 C10 C9 -78.0(5) . . . .
W1 W2 C10 C9 157.6(4) . . . .
C3 W2 C10 C11 118.1(5) . . . .
C1 W2 C10 C11 -159.1(5) . . . .
C2 W2 C10 C11 -28.8(8) . . . .
C8 W2 C10 C11 77.1(5) . . . .
C9 W2 C10 C11 114.5(6) . . . .
C7 W2 C10 C11 36.5(5) . . . .
W1 W2 C10 C11 -87.9(4) . . . .
C3 W2 C10 C12 -119.5(7) . . . .
C1 W2 C10 C12 -36.7(7) . . . .
C2 W2 C10 C12 93.7(8) . . . .
C8 W2 C10 C12 -160.5(8) . . . .
C9 W2 C10 C12 -123.1(9) . . . .
C11 W2 C10 C12 122.4(9) . . . .
C7 W2 C10 C12 158.9(8) . . . .
W1 W2 C10 C12 34.5(6) . . . .
C8 C7 C11 C10 3.2(10) . . . .
C20 C7 C11 C10 -170.8(9) . . . .
W2 C7 C11 C10 63.4(6) . . . .
C8 C7 C11 W2 -60.2(6) . . . .
C20 C7 C11 W2 125.8(10) . . . .
C9 C10 C11 C7 -0.6(9) . . . .
C12 C10 C11 C7 172.5(7) . . . .
W2 C10 C11 C7 -65.9(6) . . . .
C9 C10 C11 W2 65.3(6) . . . .
C12 C10 C11 W2 -121.6(8) . . . .
C3 W2 C11 C7 15.6(8) . . . .
C1 W2 C11 C7 145.6(6) . . . .
C2 W2 C11 C7 -81.4(6) . . . .
C10 W2 C11 C7 116.7(7) . . . .
C8 W2 C11 C7 36.4(5) . . . .
C9 W2 C11 C7 78.6(6) . . . .
W1 W2 C11 C7 -156.1(5) . . . .
C3 W2 C11 C10 -101.1(6) . . . .
C1 W2 C11 C10 28.8(7) . . . .
C2 W2 C11 C10 161.8(5) . . . .
C8 W2 C11 C10 -80.3(5) . . . .
C9 W2 C11 C10 -38.1(4) . . . .
C7 W2 C11 C10 -116.7(7) . . . .
W1 W2 C11 C10 87.1(4) . . . .
C9 C10 C12 C15 -125.6(9) . . . .
C11 C10 C12 C15 62.6(10) . . . .
W2 C10 C12 C15 -31.6(9) . . . .
C9 C10 C12 C13 112.4(10) . . . .
C11 C10 C12 C13 -59.4(11) . . . .
W2 C10 C12 C13 -153.6(7) . . . .
C9 C10 C12 C14 -4.6(11) . . . .
C11 C10 C12 C14 -176.4(8) . . . .
W2 C10 C12 C14 89.5(8) . . . .
C10 C12 C15 C16 -93.0(9) . . . .
C13 C12 C15 C16 26.1(11) . . . .
C14 C12 C15 C16 145.6(8) . . . .
C10 C12 C15 C19 96.5(9) . . . .
C13 C12 C15 C19 -144.4(8) . . . .
C14 C12 C15 C19 -24.9(10) . . . .
C10 C12 C15 W1 2.4(10) . . . .
C13 C12 C15 W1 121.5(7) . . . .
C14 C12 C15 W1 -119.1(7) . . . .
C6 W1 C15 C16 -24.5(8) . . . .
C5 W1 C15 C16 -159.4(5) . . . .
C4 W1 C15 C16 67.5(6) . . . .
C17 W1 C15 C16 -37.3(5) . . . .
C19 W1 C15 C16 -116.3(7) . . . .
C18 W1 C15 C16 -79.6(5) . . . .
W2 W1 C15 C16 138.7(5) . . . .
C6 W1 C15 C19 91.8(7) . . . .
C5 W1 C15 C19 -43.1(7) . . . .
C4 W1 C15 C19 -176.3(5) . . . .
C17 W1 C15 C19 79.0(5) . . . .
C16 W1 C15 C19 116.3(7) . . . .
C18 W1 C15 C19 36.7(4) . . . .
W2 W1 C15 C19 -105.1(4) . . . .
C6 W1 C15 C12 -147.1(7) . . . .
C5 W1 C15 C12 77.9(8) . . . .
C4 W1 C15 C12 -55.2(7) . . . .
C17 W1 C15 C12 -159.9(8) . . . .
C16 W1 C15 C12 -122.7(9) . . . .
C19 W1 C15 C12 121.0(9) . . . .
C18 W1 C15 C12 157.7(8) . . . .
W2 W1 C15 C12 16.0(6) . . . .
C19 C15 C16 C17 0.9(9) . . . .
C12 C15 C16 C17 -171.1(7) . . . .
W1 C15 C16 C17 63.0(6) . . . .
C19 C15 C16 W1 -62.1(5) . . . .
C12 C15 C16 W1 125.9(7) . . . .
C6 W1 C16 C15 163.9(5) . . . .
C5 W1 C16 C15 55.0(13) . . . .
C4 W1 C16 C15 -119.8(5) . . . .
C17 W1 C16 C15 117.3(7) . . . .
C19 W1 C16 C15 37.4(5) . . . .
C18 W1 C16 C15 78.9(5) . . . .
W2 W1 C16 C15 -42.4(5) . . . .
C6 W1 C16 C17 46.6(6) . . . .
C5 W1 C16 C17 -62.3(13) . . . .
C4 W1 C16 C17 122.9(5) . . . .
C19 W1 C16 C17 -79.9(5) . . . .
C18 W1 C16 C17 -38.4(5) . . . .
C15 W1 C16 C17 -117.3(7) . . . .
W2 W1 C16 C17 -159.7(4) . . . .
C15 C16 C17 C18 0.9(9) . . . .
W1 C16 C17 C18 66.4(5) . . . .
C15 C16 C17 W1 -65.5(5) . . . .
C6 W1 C17 C16 -135.9(6) . . . .
C5 W1 C17 C16 157.5(6) . . . .
C4 W1 C17 C16 -65.0(6) . . . .
C19 W1 C17 C16 77.1(5) . . . .
C18 W1 C17 C16 114.8(7) . . . .
C15 W1 C17 C16 35.9(4) . . . .
W2 W1 C17 C16 29.9(6) . . . .
C6 W1 C17 C18 109.3(6) . . . .
C5 W1 C17 C18 42.7(8) . . . .
C4 W1 C17 C18 -179.8(5) . . . .
C16 W1 C17 C18 -114.8(7) . . . .
C19 W1 C17 C18 -37.7(5) . . . .
C15 W1 C17 C18 -78.9(5) . . . .
W2 W1 C17 C18 -84.9(6) . . . .
C16 C17 C18 C19 -2.3(9) . . . .
W1 C17 C18 C19 63.9(5) . . . .
C16 C17 C18 C24 169.5(8) . . . .
W1 C17 C18 C24 -124.4(8) . . . .
C16 C17 C18 W1 -66.2(5) . . . .
C6 W1 C18 C19 175.1(5) . . . .
C5 W1 C18 C19 95.7(5) . . . .
C4 W1 C18 C19 -114.5(7) . . . .
C17 W1 C18 C19 -114.8(7) . . . .
C16 W1 C18 C19 -76.8(5) . . . .
C15 W1 C18 C19 -36.5(4) . . . .
W2 W1 C18 C19 11.0(5) . . . .
C6 W1 C18 C17 -70.1(6) . . . .
C5 W1 C18 C17 -149.5(6) . . . .
C4 W1 C18 C17 0.3(9) . . . .
C16 W1 C18 C17 38.0(5) . . . .
C19 W1 C18 C17 114.8(7) . . . .
C15 W1 C18 C17 78.3(5) . . . .
W2 W1 C18 C17 125.8(5) . . . .
C6 W1 C18 C24 51.1(8) . . . .
C5 W1 C18 C24 -28.3(8) . . . .
C4 W1 C18 C24 121.5(9) . . . .
C17 W1 C18 C24 121.2(10) . . . .
C16 W1 C18 C24 159.2(9) . . . .
C19 W1 C18 C24 -124.0(9) . . . .
C15 W1 C18 C24 -160.5(9) . . . .
W2 W1 C18 C24 -112.9(7) . . . .
C17 C18 C19 C15 2.9(9) . . . .
C24 C18 C19 C15 -168.8(8) . . . .
W1 C18 C19 C15 65.5(5) . . . .
C17 C18 C19 W1 -62.6(5) . . . .
C24 C18 C19 W1 125.7(8) . . . .
C16 C15 C19 C18 -2.4(9) . . . .
C12 C15 C19 C18 169.7(7) . . . .
W1 C15 C19 C18 -64.5(6) . . . .
C16 C15 C19 W1 62.2(5) . . . .
C12 C15 C19 W1 -125.7(7) . . . .
C6 W1 C19 C18 -6.4(7) . . . .
C5 W1 C19 C18 -93.7(5) . . . .
C4 W1 C19 C18 123.5(6) . . . .
C17 W1 C19 C18 38.6(5) . . . .
C16 W1 C19 C18 80.6(5) . . . .
C15 W1 C19 C18 117.4(7) . . . .
W2 W1 C19 C18 -170.9(4) . . . .
C6 W1 C19 C15 -123.8(6) . . . .
C5 W1 C19 C15 148.9(5) . . . .
C4 W1 C19 C15 6.2(8) . . . .
C17 W1 C19 C15 -78.8(5) . . . .
C16 W1 C19 C15 -36.7(5) . . . .
C18 W1 C19 C15 -117.4(7) . . . .
W2 W1 C19 C15 71.7(4) . . . .
C8 C7 C20 C22 37.7(14) . . . .
C11 C7 C20 C22 -149.3(10) . . . .
W2 C7 C20 C22 -53.8(12) . . . .
C8 C7 C20 C23 158.0(10) . . . .
C11 C7 C20 C23 -29.0(14) . . . .
W2 C7 C20 C23 66.5(10) . . . .
C8 C7 C20 C21 -80.7(12) . . . .
C11 C7 C20 C21 92.3(12) . . . .
W2 C7 C20 C21 -172.3(8) . . . .
C19 C18 C24 C27 -146.0(10) . . . .
C17 C18 C24 C27 44.0(12) . . . .
W1 C18 C24 C27 -49.1(11) . . . .
C19 C18 C24 C25 -21.5(13) . . . .
C17 C18 C24 C25 168.4(9) . . . .
W1 C18 C24 C25 75.3(10) . . . .
C19 C18 C24 C26 95.2(11) . . . .
C17 C18 C24 C26 -74.8(12) . . . .
W1 C18 C24 C26 -168.0(8) . . . .
